data_4067960
loop_
_publ_author_name
'Sieb, David'
'Schuhen, Katrin'
'Morgen, Michael'
'Herrmann, Heike'
'Wadepohl, Hubert'
'Lucas, Nigel T.'
'Baker, Robert W.'
'Enders, Markus'

_publ_section_title
;
 Synthesis and Complexation Behavior of Indenyl and Cyclopentadienyl
 Ligands Functionalized with a Naphthyridine Unit
;
_journal_issue 1
_journal_name_full Organometallics
_journal_page_first 356
_journal_paper_doi 10.1021/om2009638
_journal_volume 31
_journal_year 2012
_chemical_formula_sum 'C17 H18 N2'
_chemical_formula_weight 250.33
_space_group_IT_number 14
_symmetry_cell_setting monoclinic
_symmetry_Int_Tables_number 14
_symmetry_space_group_name_Hall '-P 2yn'
_symmetry_space_group_name_H-M 'P 1 21/n 1'
_atom_sites_solution_hydrogens geom
_atom_sites_solution_primary direct
_atom_sites_solution_secondary difmap
_audit_block_code en_ds3
_audit_creation_method SHELXL-97
_cell_angle_alpha 90.00
_cell_angle_beta 95.621(6)
_cell_angle_gamma 90.00
_cell_formula_units_Z 4
_cell_length_a 10.767(6)
_cell_length_b 6.462(3)
_cell_length_c 19.365(8)
_cell_measurement_reflns_used 4876
_cell_measurement_temperature 100(2)
_cell_measurement_theta_max 31.36
_cell_measurement_theta_min 2.26
_cell_volume 1340.9(11)
_computing_cell_refinement
;
SAINT (Bruker AXS, 1997-2008). Includes estimated systematic errors
 of the unit cell constants from Monte Carlo simulations.
;
_computing_data_collection 'SMART-5.631 (Bruker AXS, 2003)'
_computing_data_reduction 'SAINT (Bruker AXS, 1997-2008); SADABS (Bruker AXS, 2008)'
_computing_publication_material 'SHELXL-97 (Sheldrick, 1997)'
_computing_structure_refinement 'SHELXL-97 (Sheldrick, 1997)'
_computing_structure_solution 'SHELXS-97 (Sheldrick, 1997)'
_diffrn_ambient_environment 'perfluoro polyether oil'
_diffrn_ambient_temperature 100(2)
_diffrn_detector 'CCD plate'
_diffrn_detector_area_resol_mean 8.19
_diffrn_detector_type CCD-PXL-KAF2
_diffrn_measured_fraction_theta_full 0.997
_diffrn_measured_fraction_theta_max 0.997
_diffrn_measurement_device 'three-circle diffractometer'
_diffrn_measurement_device_type 'Bruker AXS Smart 1000'
_diffrn_measurement_method '\f- and \w-scans'
_diffrn_measurement_specimen_support 'polyimid foil'
_diffrn_radiation_monochromator graphite
_diffrn_radiation_probe x-ray
_diffrn_radiation_type MoK\a
_diffrn_radiation_wavelength 0.71073
_diffrn_reflns_av_R_equivalents 0.0688
_diffrn_reflns_av_sigmaI/netI 0.0445
_diffrn_reflns_limit_h_max 15
_diffrn_reflns_limit_h_min -15
_diffrn_reflns_limit_k_max 9
_diffrn_reflns_limit_k_min 0
_diffrn_reflns_limit_l_max 27
_diffrn_reflns_limit_l_min 0
_diffrn_reflns_number 32625
_diffrn_reflns_theta_full 30.50
_diffrn_reflns_theta_max 30.50
_diffrn_reflns_theta_min 2.08
_diffrn_source 'fine-focus sealed tube'
_exptl_absorpt_coefficient_mu 0.073
_exptl_absorpt_correction_T_max 0.8623
_exptl_absorpt_correction_T_min 0.8071
_exptl_absorpt_correction_type multi-scan
_exptl_absorpt_process_details
;
multi-scan from symmetry-related measurements (Blessing 1995)
SADABS (Sheldrick & Bruker AXS, 2004-2008)
;
_exptl_crystal_colour colourless
_exptl_crystal_density_diffrn 1.240
_exptl_crystal_density_method 'not measured'
_exptl_crystal_description needle
_exptl_crystal_F_000 536
_exptl_crystal_size_max 0.20
_exptl_crystal_size_mid 0.15
_exptl_crystal_size_min 0.01
_refine_diff_density_max 0.433
_refine_diff_density_min -0.279
_refine_diff_density_rms 0.063
_refine_ls_abs_structure_details 'Flack H D (1983), Acta Cryst. A39, 876-881'
_refine_ls_extinction_method none
_refine_ls_goodness_of_fit_ref 1.047
_refine_ls_hydrogen_treatment refall
_refine_ls_matrix_type full
_refine_ls_number_parameters 198
_refine_ls_number_reflns 4093
_refine_ls_number_restraints 0
_refine_ls_restrained_S_all 1.047
_refine_ls_R_factor_all 0.0964
_refine_ls_R_factor_gt 0.0500
_refine_ls_shift/su_max 0.000
_refine_ls_shift/su_mean 0.000
_refine_ls_structure_factor_coef Fsqd
_refine_ls_weighting_details 'calc w=1/[\s^2^(Fo^2^)+(0.0502P)^2^+1.3082P] where P=(Fo^2^+2Fc^2^)/3'
_refine_ls_weighting_scheme calc
_refine_ls_wR_factor_gt 0.1140
_refine_ls_wR_factor_ref 0.1492
_reflns_number_gt 2711
_reflns_number_total 4093
_reflns_threshold_expression >2sigma(I)
_cod_data_source_file om2009638_si_001.cif
_cod_data_source_block 7
_cod_original_cell_volume 1341.0(10)
_cod_original_sg_symbol_H-M 'P 21/n'
_cod_database_code 4067960
_audit_block_refno 865

loop_
_symmetry_equiv_pos_as_xyz
'x, y, z'
'-x+1/2, y+1/2, -z+1/2'
'-x, -y, -z'
'x-1/2, -y-1/2, z-1/2'

loop_
_atom_site_label
_atom_site_type_symbol
_atom_site_fract_x
_atom_site_fract_y
_atom_site_fract_z
_atom_site_U_iso_or_equiv
_atom_site_adp_type
_atom_site_occupancy
_atom_site_symmetry_multiplicity
_atom_site_calc_flag
_atom_site_refinement_flags
N1 N 0.60414(13) 0.5162(2) 0.18855(7) 0.0176(3) Uani 1 1 d .
N5 N 0.76334(13) 0.1371(2) 0.08383(7) 0.0197(3) Uani 1 1 d .
C2 C 0.69744(16) 0.6468(3) 0.20133(9) 0.0197(3) Uani 1 1 d .
H2 H 0.6807(19) 0.767(3) 0.2275(11) 0.024 Uiso 1 1 d .
C3 C 0.81641(16) 0.6216(3) 0.17752(9) 0.0221(4) Uani 1 1 d .
H3 H 0.879(2) 0.728(3) 0.1894(11) 0.027 Uiso 1 1 d .
C4 C 0.83805(16) 0.4514(3) 0.13901(9) 0.0206(3) Uani 1 1 d .
H4 H 0.917(2) 0.423(3) 0.1216(11) 0.025 Uiso 1 1 d .
C6 C 0.66839(16) 0.0095(3) 0.06971(9) 0.0200(3) Uani 1 1 d .
H6 H 0.6827(19) -0.111(3) 0.0405(11) 0.024 Uiso 1 1 d .
C7 C 0.54936(16) 0.0358(3) 0.09263(8) 0.0181(3) Uani 1 1 d .
H7 H 0.4837(19) -0.069(3) 0.0808(11) 0.022 Uiso 1 1 d .
C8 C 0.52469(14) 0.2031(2) 0.13296(8) 0.0147(3) Uani 1 1 d .
C9 C 0.62408(14) 0.3459(2) 0.14905(8) 0.0151(3) Uani 1 1 d .
C10 C 0.74105(15) 0.3068(3) 0.12330(8) 0.0165(3) Uani 1 1 d .
C11 C 0.39582(15) 0.2414(3) 0.15566(8) 0.0156(3) Uani 1 1 d .
H11 H 0.4036(18) 0.336(3) 0.1952(10) 0.019 Uiso 1 1 d .
C12 C 0.32612(15) 0.0476(3) 0.17263(8) 0.0159(3) Uani 1 1 d .
C13 C 0.21835(15) 0.0383(3) 0.13083(8) 0.0169(3) Uani 1 1 d .
C14 C 0.20998(15) 0.2181(3) 0.08326(8) 0.0163(3) Uani 1 1 d .
C15 C 0.31108(15) 0.3385(3) 0.09688(8) 0.0162(3) Uani 1 1 d .
C16 C 0.37398(16) -0.0988(3) 0.22868(9) 0.0211(3) Uani 1 1 d .
H16A H 0.3127(9) -0.2064(18) 0.2334(5) 0.032 Uiso 1 1 calc R
H16B H 0.3891(12) -0.0245(10) 0.2721(6) 0.032 Uiso 1 1 calc R
H16C H 0.4511(12) -0.1606(17) 0.2169(4) 0.032 Uiso 1 1 calc R
C17 C 0.11680(17) -0.1198(3) 0.13094(10) 0.0263(4) Uani 1 1 d .
H17A H 0.1405(7) -0.2251(19) 0.1666(7) 0.039 Uiso 1 1 calc R
H17B H 0.1042(10) -0.1864(18) 0.0851(7) 0.039 Uiso 1 1 calc R
H17C H 0.0389(11) -0.0519(10) 0.1413(8) 0.039 Uiso 1 1 calc R
C18 C 0.10391(16) 0.2466(3) 0.02798(9) 0.0221(4) Uani 1 1 d .
H18A H 0.1065(7) 0.390(2) 0.0088(6) 0.033 Uiso 1 1 calc R
H18B H 0.0232(11) 0.225(2) 0.0483(3) 0.033 Uiso 1 1 calc R
H18C H 0.1114(7) 0.1441(19) -0.0099(6) 0.033 Uiso 1 1 calc R
C19 C 0.34498(17) 0.5345(3) 0.06266(9) 0.0221(4) Uani 1 1 d .
H19A H 0.2775(10) 0.5742(12) 0.0276(7) 0.033 Uiso 1 1 calc R
H19B H 0.4219(12) 0.5139(7) 0.0405(7) 0.033 Uiso 1 1 calc R
H19C H 0.3578(12) 0.6443(15) 0.0975(5) 0.033 Uiso 1 1 calc R

loop_
_atom_site_aniso_label
_atom_site_aniso_U_11
_atom_site_aniso_U_22
_atom_site_aniso_U_33
_atom_site_aniso_U_23
_atom_site_aniso_U_13
_atom_site_aniso_U_12
N1 0.0177(7) 0.0168(7) 0.0181(6) -0.0029(5) 0.0007(5) -0.0009(5)
N5 0.0179(7) 0.0238(7) 0.0181(6) -0.0009(5) 0.0044(5) 0.0011(6)
C2 0.0210(8) 0.0185(8) 0.0189(8) -0.0023(6) -0.0010(6) -0.0029(6)
C3 0.0206(8) 0.0236(9) 0.0216(8) -0.0002(7) -0.0004(6) -0.0069(7)
C4 0.0154(7) 0.0271(9) 0.0194(8) -0.0002(7) 0.0024(6) -0.0031(7)
C6 0.0207(8) 0.0197(8) 0.0202(8) -0.0030(6) 0.0045(6) 0.0018(6)
C7 0.0188(8) 0.0166(7) 0.0191(7) -0.0023(6) 0.0029(6) -0.0019(6)
C8 0.0154(7) 0.0158(7) 0.0129(6) 0.0010(5) 0.0014(5) -0.0002(6)
C9 0.0156(7) 0.0166(7) 0.0130(7) 0.0005(5) 0.0006(5) 0.0003(6)
C10 0.0172(7) 0.0190(7) 0.0134(7) 0.0012(6) 0.0015(5) -0.0009(6)
C11 0.0152(7) 0.0166(7) 0.0151(7) -0.0022(6) 0.0023(5) -0.0011(6)
C12 0.0154(7) 0.0169(7) 0.0162(7) -0.0003(6) 0.0048(5) -0.0002(6)
C13 0.0143(7) 0.0173(7) 0.0197(7) -0.0017(6) 0.0050(6) -0.0011(6)
C14 0.0140(7) 0.0185(8) 0.0164(7) -0.0025(6) 0.0022(5) 0.0018(6)
C15 0.0174(7) 0.0160(7) 0.0156(7) -0.0003(6) 0.0033(6) 0.0023(6)
C16 0.0212(8) 0.0215(8) 0.0206(8) 0.0039(6) 0.0024(6) 0.0001(7)
C17 0.0183(8) 0.0255(9) 0.0351(10) 0.0026(8) 0.0022(7) -0.0069(7)
C18 0.0160(8) 0.0273(9) 0.0227(8) -0.0003(7) 0.0002(6) 0.0031(7)
C19 0.0236(8) 0.0181(8) 0.0250(8) 0.0027(7) 0.0047(6) 0.0000(7)

loop_
_atom_type_symbol
_atom_type_description
_atom_type_scat_dispersion_real
_atom_type_scat_dispersion_imag
_atom_type_scat_source
C C 0.0033 0.0016 'International Tables Vol C Tables 4.2.6.8 and 6.1.1.4'
H H 0.0000 0.0000 'International Tables Vol C Tables 4.2.6.8 and 6.1.1.4'
N N 0.0061 0.0033 'International Tables Vol C Tables 4.2.6.8 and 6.1.1.4'

loop_
_geom_angle_atom_site_label_1
_geom_angle_atom_site_label_2
_geom_angle_atom_site_label_3
_geom_angle
C2 N1 C9 117.50(15)
C6 N5 C10 116.12(14)
N1 C2 C3 124.34(16)
N1 C2 H2 116.2(13)
C3 C2 H2 119.4(13)
C4 C3 C2 118.76(16)
C4 C3 H3 123.2(13)
C2 C3 H3 118.0(13)
C3 C4 C10 119.33(16)
C3 C4 H4 123.4(13)
C10 C4 H4 117.3(13)
N5 C6 C7 124.75(16)
N5 C6 H6 116.9(12)
C7 C6 H6 118.4(12)
C8 C7 C6 120.44(15)
C8 C7 H7 119.8(12)
C6 C7 H7 119.7(12)
C7 C8 C9 116.80(15)
C7 C8 C11 121.76(14)
C9 C8 C11 121.33(14)
N1 C9 C10 122.11(14)
N1 C9 C8 119.17(14)
C10 C9 C8 118.72(14)
N5 C10 C4 118.88(15)
N5 C10 C9 123.17(15)
C4 C10 C9 117.95(15)
C12 C11 C8 114.53(14)
C12 C11 C15 103.28(13)
C8 C11 C15 110.42(13)
C12 C11 H11 110.9(12)
C8 C11 H11 108.6(12)
C15 C11 H11 109.0(12)
C13 C12 C16 128.54(15)
C13 C12 C11 108.80(14)
C16 C12 C11 122.64(14)
C12 C13 C14 109.55(14)
C12 C13 C17 127.95(16)
C14 C13 C17 122.47(15)
C15 C14 C13 109.50(14)
C15 C14 C18 127.98(16)
C13 C14 C18 122.49(15)
C14 C15 C19 129.33(15)
C14 C15 C11 108.85(14)
C19 C15 C11 121.82(14)
C12 C16 H16A 109.5
C12 C16 H16B 109.5
H16A C16 H16B 109.5
C12 C16 H16C 109.5
H16A C16 H16C 109.5
H16B C16 H16C 109.5
C13 C17 H17A 109.5
C13 C17 H17B 109.5
H17A C17 H17B 109.5
C13 C17 H17C 109.5
H17A C17 H17C 109.5
H17B C17 H17C 109.5
C14 C18 H18A 109.5
C14 C18 H18B 109.5
H18A C18 H18B 109.5
C14 C18 H18C 109.5
H18A C18 H18C 109.5
H18B C18 H18C 109.5
C15 C19 H19A 109.5
C15 C19 H19B 109.5
H19A C19 H19B 109.5
C15 C19 H19C 109.5
H19A C19 H19C 109.5
H19B C19 H19C 109.5

loop_
_geom_bond_atom_site_label_1
_geom_bond_atom_site_label_2
_geom_bond_distance
N1 C2 1.317(2)
N1 C9 1.369(2)
N5 C6 1.321(2)
N5 C10 1.371(2)
C2 C3 1.413(3)
C2 H2 0.96(2)
C3 C4 1.362(3)
C3 H3 0.97(2)
C4 C10 1.412(2)
C4 H4 0.96(2)
C6 C7 1.407(2)
C6 H6 0.99(2)
C7 C8 1.375(2)
C7 H7 0.99(2)
C8 C9 1.424(2)
C8 C11 1.516(2)
C9 C10 1.422(2)
C11 C12 1.513(2)
C11 C15 1.523(2)
C11 H11 0.98(2)
C12 C13 1.350(2)
C12 C16 1.493(2)
C13 C14 1.480(2)
C13 C17 1.497(2)
C14 C15 1.343(2)
C14 C18 1.498(2)
C15 C19 1.492(2)
C16 H16A 0.9684
C16 H16B 0.9684
C16 H16C 0.9684
C17 H17A 0.9845
C17 H17B 0.9845
C17 H17C 0.9845
C18 H18A 0.9981
C18 H18B 0.9981
C18 H18C 0.9981
C19 H19A 0.9789
C19 H19B 0.9789
C19 H19C 0.9789

loop_
_geom_torsion_atom_site_label_1
_geom_torsion_atom_site_label_2
_geom_torsion_atom_site_label_3
_geom_torsion_atom_site_label_4
_geom_torsion
C9 N1 C2 C3 -0.5(2)
N1 C2 C3 C4 -0.4(3)
C2 C3 C4 C10 0.8(3)
C10 N5 C6 C7 -0.5(2)
N5 C6 C7 C8 -0.2(3)
C6 C7 C8 C9 0.7(2)
C6 C7 C8 C11 177.04(15)
C2 N1 C9 C10 1.0(2)
C2 N1 C9 C8 -178.79(15)
C7 C8 C9 N1 179.42(15)
C11 C8 C9 N1 3.0(2)
C7 C8 C9 C10 -0.4(2)
C11 C8 C9 C10 -176.81(14)
C6 N5 C10 C4 -178.72(15)
C6 N5 C10 C9 0.8(2)
C3 C4 C10 N5 179.25(16)
C3 C4 C10 C9 -0.3(2)
N1 C9 C10 N5 179.83(15)
C8 C9 C10 N5 -0.3(2)
N1 C9 C10 C4 -0.6(2)
C8 C9 C10 C4 179.19(14)
C7 C8 C11 C12 36.9(2)
C9 C8 C11 C12 -146.92(14)
C7 C8 C11 C15 -79.19(19)
C9 C8 C11 C15 97.02(17)
C8 C11 C12 C13 -120.91(15)
C15 C11 C12 C13 -0.79(17)
C8 C11 C12 C16 60.5(2)
C15 C11 C12 C16 -179.38(14)
C16 C12 C13 C14 179.65(16)
C11 C12 C13 C14 1.16(18)
C16 C12 C13 C17 1.6(3)
C11 C12 C13 C17 -176.91(16)
C12 C13 C14 C15 -1.13(19)
C17 C13 C14 C15 177.07(16)
C12 C13 C14 C18 176.94(15)
C17 C13 C14 C18 -4.9(2)
C13 C14 C15 C19 179.53(16)
C18 C14 C15 C19 1.6(3)
C13 C14 C15 C11 0.58(18)
C18 C14 C15 C11 -177.36(15)
C12 C11 C15 C14 0.09(17)
C8 C11 C15 C14 122.98(15)
C12 C11 C15 C19 -178.95(14)
C8 C11 C15 C19 -56.06(19)

loop_
_cod_related_entry_id
_cod_related_entry_database
_cod_related_entry_code
1 ChemSpider 30659717
